data_7055006
loop_
_publ_author_name
'Deacon, Glen B.'
'Junk, Peter C.'
'Lee, Winnie W.'
'Forsyth, Maria'
'Wang, Jun'

_publ_section_title
;
 Rare earth 3-(4&#x2032;-hydroxyphenyl)propionate complexes
;
_journal_issue 10
_journal_name_full 'New J. Chem.'
_journal_page_first 7688
_journal_paper_doi 10.1039/C5NJ00787A
_journal_volume 39
_journal_year 2015
_chemical_formula_moiety 'C54 H60 Ce2 O21'
_chemical_formula_sum 'C54 H60 Ce2 O21'
_chemical_formula_weight 1325.26
_space_group_crystal_system triclinic
_space_group_IT_number 2
_space_group_name_Hall '-P 1'
_space_group_name_H-M_alt 'P -1'
_symmetry_space_group_name_Hall '-P 1'
_symmetry_space_group_name_H-M 'P -1'
_atom_sites_solution_hydrogens geom
_atom_sites_solution_primary direct
_atom_sites_solution_secondary difmap
_audit_creation_date 2015-05-25
_audit_creation_method
;
Olex2 1.2
(compiled 2015.01.26 svn.r3150 for OlexSys, GUI svn.r4998)
;
_audit_update_record
;
2015-07-13 deposited with the CCDC.
2015-07-22 downloaded from the CCDC.
;
_cell_angle_alpha 116.872(5)
_cell_angle_beta 93.433(5)
_cell_angle_gamma 92.854(5)
_cell_formula_units_Z 2
_cell_length_a 14.2020(11)
_cell_length_b 15.9564(14)
_cell_length_c 16.1020(11)
_cell_measurement_reflns_used 29992
_cell_measurement_temperature 123(1)
_cell_measurement_theta_max 30.268
_cell_measurement_theta_min 1.424
_cell_volume 3236.9(5)
_computing_cell_refinement 'Bruker Apex2 v2.0 (Bruker AXS, 2005)'
_computing_data_collection 'Bruker Apex2 v2.0 (Bruker AXS, 2005)'
_computing_data_reduction 'Bruker Apex2 v2.0 (Bruker AXS, 2005)'
_computing_molecular_graphics 'Olex2 (Dolomanov et al., 2009)'
_computing_publication_material 'Olex2 (Dolomanov et al., 2009)'
_computing_structure_refinement 'SHELXL-2014 (Sheldrick, 2014)'
_computing_structure_solution 'SHELXS-97 (Sheldrick, 1997)'
_diffrn_ambient_temperature 123.15
_diffrn_measured_fraction_theta_full 0.996
_diffrn_measured_fraction_theta_max 0.996
_diffrn_measurement_device_type 'Bruker X8 Apex II CCD'
_diffrn_measurement_method 'phi and omega scans'
_diffrn_radiation_monochromator graphite
_diffrn_radiation_type MoK\a
_diffrn_radiation_wavelength 0.71073
_diffrn_reflns_av_R_equivalents 0.0627
_diffrn_reflns_av_unetI/netI 0.1299
_diffrn_reflns_laue_measured_fraction_full 0.996
_diffrn_reflns_laue_measured_fraction_max 0.996
_diffrn_reflns_limit_h_max 16
_diffrn_reflns_limit_h_min -16
_diffrn_reflns_limit_k_max 18
_diffrn_reflns_limit_k_min -18
_diffrn_reflns_limit_l_max 19
_diffrn_reflns_limit_l_min -19
_diffrn_reflns_number 20909
_diffrn_reflns_point_group_measured_fraction_full 0.996
_diffrn_reflns_point_group_measured_fraction_max 0.996
_diffrn_reflns_theta_full 25.000
_diffrn_reflns_theta_max 24.999
_diffrn_reflns_theta_min 1.424
_diffrn_source 'fine-focus sealed tube'
_exptl_absorpt_coefficient_mu 1.455
_exptl_absorpt_correction_type multi-scan
_exptl_absorpt_process_details SADABS
_exptl_crystal_colour colourless
_exptl_crystal_density_diffrn 1.360
_exptl_crystal_density_method 'not measured'
_exptl_crystal_description block
_exptl_crystal_F_000 1336
_exptl_crystal_size_max 0.2
_exptl_crystal_size_mid 0.025
_exptl_crystal_size_min 0.025
_exptl_transmission_factor_max 0.9643
_exptl_transmission_factor_min 0.7581
_platon_squeeze_details
;
 Spek, A.L. (1990), Acta Cryst. A46, C-34
;
_refine_diff_density_max 2.201
_refine_diff_density_min -1.355
_refine_diff_density_rms 0.205
_refine_ls_extinction_method none
_refine_ls_goodness_of_fit_ref 0.986
_refine_ls_hydrogen_treatment constr
_refine_ls_matrix_type full
_refine_ls_number_parameters 707
_refine_ls_number_reflns 11352
_refine_ls_number_restraints 65
_refine_ls_restrained_S_all 0.989
_refine_ls_R_factor_all 0.1022
_refine_ls_R_factor_gt 0.0676
_refine_ls_shift/su_max 0.000
_refine_ls_shift/su_mean 0.000
_refine_ls_structure_factor_coef Fsqd
_refine_ls_weighting_details 'calc w=1/[\s^2^(Fo^2^)+(0.2000P)^2^+0.0000P] where P=(Fo^2^+2Fc^2^)/3'
_refine_ls_weighting_scheme calc
_refine_ls_wR_factor_gt 0.1755
_refine_ls_wR_factor_ref 0.1891
_reflns_Friedel_coverage 0.000
_reflns_number_gt 7369
_reflns_number_total 11352
_reflns_threshold_expression >2sigma(I)
_cod_data_source_file c5nj00787a2.cif
_cod_data_source_block compound2a
_cod_depositor_comments
;
The following automatic conversions were performed:

'_exptl_absorpt_correction_type' value 'Multi-scan' changed to
'multi-scan' according to
/usr/data/users/saulius/crontab/automatic-downloads/rss-feeds/RSC/lib/dictionaries/cif_core.dic
dictionary named 'cif_core.dic' version 2.4.2 from 2011-04-26.

Automatic conversion script
Id: cif_fix_values 3271 2015-04-21 07:52:19Z andrius 

 Adding full bibliography for 7055006--7055011.cif.
;
_cod_database_code 7055006
_shelxl_version_number 2014/6
_shelx_space_group_comment
;
The symmetry employed for this shelxl refinement is uniquely defined
by the following loop, which should always be used as a source of
symmetry information in preference to the above space-group names.
They are only intended as comments.
;
_shelx_estimated_absorpt_t_max 0.965
_shelx_estimated_absorpt_t_min 0.760
_olex2_refinement_description
;
1. Fixed Uiso
 At 1.2 times of:
  All C(H) groups, All C(H,H) groups, All O(H) groups, All O(H,H) groups
2. Shared sites
{C29, C229}
3. Restrained distances
 C4-C5 = C5-C6 = C6-C7 = C7-C8 = C8-C9 = C9-C4
 1.4 with sigma of 0.02
 C104-C105 = C105-C106 = C106-C107 = C107-C108 = C108-C109 = C109-C104
 1.4 with sigma of 0.02
 C231-C36 = C231-C232 = C232-C233 = C233-C34
 1.4 with sigma of 0.02
 C4-C6 = C5-C7 = C6-C8 = C7-C9 = C8-C4 = C9-C5
 2.38 with sigma of 0.02
 C231-C233 = C231-C35 = C232-C36 = C232-C34
 2.38 with sigma of 0.02
 C230-C36 = C230-C232
 2.55 with sigma of 0.02
 C231-C36 \\sim C231-C232
 with sigma of 0.02
 C230-C36 \\sim C230-C232
 with sigma of 0.02
4. Restrained planarity
 C34, C35, C36, C231, C232, C233, C230, O12
 with sigma of 0.1
5. Uiso/Uaniso restraints and constraints
Uanis(C31) \\sim Ueq, Uanis(C32) \\sim Ueq, Uanis(C33) \\sim Ueq, Uanis(C30)
\\sim Ueq, Uanis(C34) \\sim Ueq: with sigma of 0.01 and sigma for terminal
atoms of 0.02
Uiso(C232) = Uiso(C233)
Uiso(C231) = Uiso(C233)
6. Others
 Fixed Sof: C2(0.5) H2A(0.5) H2B(0.5) C103(0.5) H10A(0.5) H10B(0.5) C4(0.5)
 C5(0.5) H5(0.5) C6(0.5) H6(0.5) C7(0.5) C8(0.5) H8(0.5) C9(0.5) H9A(0.5)
 C33(0.7) H33(0.7) C32(0.7) H32(0.7) C104(0.5) C109(0.5) H109(0.5) C102(0.5)
 H10C(0.5) H10D(0.5) C3(0.5) H3A(0.5) H3B(0.5) C105(0.5) H105(0.5) C106(0.5)
 H106(0.5) C107(0.5) C108(0.5) H108(0.5) C31(0.7) C30(0.7) H30A(0.7) H30B(0.7)
 C29(0.7) H29A(0.7) H29B(0.7) C233(0.3) H233(0.3) C230(0.3) H23A(0.3) H23B(0.3)
 C232(0.3) H232(0.3) C231(0.3) C229(0.3) H22A(0.3) H22B(0.3)
7.a Secondary CH2 refined with riding coordinates:
 C2(H2A,H2B), C103(H10A,H10B), C11(H11A,H11B), C12(H12A,H12B), C20(H20A,H20B),
 C21(H21A,H21B), C38(H38A,H38B), C39(H39A,H39B), C47(H47A,H47B), C48(H48A,H48B),
  C102(H10C,H10D), C3(H3A,H3B), C30(H30A,H30B), C29(H29A,H29B), C230(H23A,H23B),
  C229(H22A,H22B)
7.b Aromatic/amide H refined with riding coordinates:
 C5(H5), C6(H6), C8(H8), C9(H9A), C14(H14), C15(H15), C17(H17), C18(H18),
 C23(H23), C24(H24), C26(H26), C27(H27), C33(H33), C32(H32), C41(H41), C42(H42),
  C44(H44), C45(H45), C50(H50), C51(H51), C53(H53), C54(H54), C109(H109),
 C105(H105), C106(H106), C108(H108), C35(H35), C233(H233), C232(H232)
7.c X=CH2 refined with riding coordinates:
 O1Z(H1Z1,H1Z2), O2Z(H2Z1,H2Z2), O3Z(H3Z1,H3Z2)
7.d Idealised tetrahedral OH refined as rotating group:
 O6(H6H), O9(H9), O12(H12), O15(H15H), O18(H18H)
;
_olex2_submission_special_instructions 'No special instructions were received'

loop_
_space_group_symop_operation_xyz
'x, y, z'
'-x, -y, -z'

loop_
_atom_site_label
_atom_site_type_symbol
_atom_site_fract_x
_atom_site_fract_y
_atom_site_fract_z
_atom_site_U_iso_or_equiv
_atom_site_adp_type
_atom_site_occupancy
_atom_site_site_symmetry_order
_atom_site_calc_flag
_atom_site_refinement_flags_posn
_atom_site_refinement_flags_adp
_atom_site_refinement_flags_occupancy
_atom_site_disorder_assembly
_atom_site_disorder_group
Ce1 Ce 0.44605(3) 0.08646(4) 0.44046(3) 0.01419(16) Uani 1 1 d . . . . .
O1 O 0.3084(5) -0.0182(5) 0.3143(4) 0.0256(17) Uani 1 1 d . . . . .
C1 C 0.2672(7) -0.0422(8) 0.3699(7) 0.027(3) Uani 1 1 d . . . . .
Ce2 Ce 0.45595(4) 0.35111(4) 0.44948(3) 0.01592(17) Uani 1 1 d . . . . .
O2 O 0.3019(4) -0.0089(5) 0.4544(4) 0.0223(16) Uani 1 1 d . . . . .
C2 C 0.1677(19) -0.088(2) 0.3374(18) 0.040(7) Uiso 0.5 1 d . . P A 1
H2A H 0.1664 -0.1412 0.2737 0.048 Uiso 0.5 1 calc R U P A 1
H2B H 0.1255 -0.0418 0.3344 0.048 Uiso 0.5 1 calc R U P A 1
O3 O -0.2483(4) -0.2741(5) 0.3481(5) 0.0270(17) Uani 1 1 d . . . . .
H3 H -0.2854 -0.2313 0.3688 0.032 Uiso 1 1 calc R U . B 1
C103 C 0.0974(14) -0.0714(16) 0.3532(14) 0.028(5) Uiso 0.5 1 d . . P A 2
H10A H 0.1059 -0.0162 0.4159 0.034 Uiso 0.5 1 calc R U P A 2
H10B H 0.0880 -0.0469 0.3070 0.034 Uiso 0.5 1 calc R U P A 2
O4 O 0.3947(4) 0.1669(5) 0.6101(4) 0.0214(16) Uani 1 1 d . . . . .
C4 C 0.0223(11) -0.1671(13) 0.3768(16) 0.041(6) Uiso 0.5 1 d D . P A 1
O5 O 0.5105(4) 0.0749(4) 0.5925(4) 0.0164(14) Uani 1 1 d . . . . .
C5 C -0.0481(12) -0.1053(12) 0.3958(15) 0.033(6) Uiso 0.5 1 d D . P A 1
H5 H -0.0324 -0.0395 0.4192 0.039 Uiso 0.5 1 calc R U P A 1
O6 O 0.3305(8) 0.2773(7) 1.1659(5) 0.060(3) Uani 1 1 d . . . . .
H6H H 0.3083 0.2284 1.1677 0.072 Uiso 1 1 calc R U . . .
C6 C -0.1421(12) -0.1420(13) 0.380(2) 0.021(7) Uiso 0.5 1 d D . P A 1
H6 H -0.1918 -0.1027 0.3850 0.025 Uiso 0.5 1 calc R U P A 1
O7 O 0.4906(5) 0.0715(5) 0.2929(5) 0.0251(16) Uani 1 1 d . . . . .
C7 C -0.1626(12) -0.2365(13) 0.3558(17) 0.012(7) Uiso 0.5 1 d D . P A 1
O8 O 0.4889(6) 0.2170(6) 0.3124(5) 0.0373(19) Uani 1 1 d . . . . .
C8 C -0.0917(13) -0.2972(12) 0.3373(17) 0.041(6) Uiso 0.5 1 d D . P A 1
H8 H -0.1069 -0.3629 0.3152 0.050 Uiso 0.5 1 calc R U P A 1
O9 O 0.7897(5) 0.0324(7) -0.1622(5) 0.042(2) Uani 1 1 d . . . . .
H9 H 0.7590 0.0298 -0.2097 0.051 Uiso 1 1 calc R U . . .
C9 C 0.0009(12) -0.2611(13) 0.3514(16) 0.047(6) Uiso 0.5 1 d D . P A 1
H9A H 0.0505 -0.3012 0.3435 0.057 Uiso 0.5 1 calc R U P A 1
O10 O 0.3413(4) 0.1979(5) 0.4309(4) 0.0217(15) Uani 1 1 d . . . . .
C10 C 0.4512(6) 0.1274(7) 0.6430(6) 0.018(2) Uani 1 1 d . . . . .
O11 O 0.2963(5) 0.2849(5) 0.3642(5) 0.0334(19) Uani 1 1 d . . . . .
C11 C 0.4504(7) 0.1456(8) 0.7435(7) 0.028(3) Uani 1 1 d . . . . .
H11A H 0.5144 0.1719 0.7760 0.034 Uiso 1 1 calc R U . . .
H11B H 0.4364 0.0849 0.7448 0.034 Uiso 1 1 calc R U . . .
O12 O -0.2834(5) 0.1853(5) 0.3728(6) 0.0346(19) Uani 1 1 d . . . . .
H12 H -0.3082 0.2363 0.3880 0.041 Uiso 1 1 calc R U . . .
C12 C 0.3782(9) 0.2136(10) 0.7969(8) 0.047(3) Uani 1 1 d . . . . .
H12A H 0.3943 0.2752 0.7980 0.056 Uiso 1 1 calc R U . . .
H12B H 0.3149 0.1888 0.7623 0.056 Uiso 1 1 calc R U . . .
O13 O 0.5242(4) 0.2515(5) 0.5227(4) 0.0217(16) Uani 1 1 d . . . . .
C13 C 0.3727(8) 0.2292(11) 0.8962(8) 0.043(3) Uani 1 1 d . . . . .
O14 O 0.5491(4) 0.4037(5) 0.6122(4) 0.0229(16) Uani 1 1 d . . . . .
C14 C 0.3924(9) 0.3168(12) 0.9703(9) 0.054(4) Uani 1 1 d . . . . .
H14 H 0.4161 0.3682 0.9608 0.065 Uiso 1 1 calc R U . . .
O15 O 0.8835(6) 0.3144(7) 1.0105(6) 0.051(2) Uani 1 1 d . . . . .
H15H H 0.9375 0.3069 0.9911 0.061 Uiso 1 1 calc R U . . .
C15 C 0.3777(10) 0.3296(11) 1.0587(9) 0.056(4) Uani 1 1 d . . . . .
H15 H 0.3892 0.3912 1.1094 0.068 Uiso 1 1 calc R U . . .
O16 O 0.6401(5) 0.3464(5) 0.4332(5) 0.0304(18) Uani 1 1 d . . . . .
C16 C 0.3468(8) 0.2564(10) 1.0768(7) 0.043(3) Uani 1 1 d . . . . .
O17 O 0.5927(4) 0.4873(5) 0.4855(5) 0.0221(16) Uani 1 1 d . . . . .
C17 C 0.3288(9) 0.1648(10) 1.0012(8) 0.047(3) Uani 1 1 d . . . . .
H17 H 0.3090 0.1121 1.0105 0.057 Uiso 1 1 calc R U . . .
O18 O 1.1404(6) 0.6072(8) 0.8047(6) 0.066(3) Uani 1 1 d . . . . .
H18H H 1.1339 0.6333 0.8623 0.079 Uiso 1 1 calc R U . . .
C18 C 0.3417(9) 0.1553(10) 0.9106(7) 0.049(4) Uani 1 1 d . . . . .
H18 H 0.3282 0.0951 0.8581 0.058 Uiso 1 1 calc R U . . .
C19 C 0.5065(6) 0.1333(7) 0.2667(6) 0.018(2) Uani 1 1 d . . . . .
C20 C 0.5526(8) 0.1054(8) 0.1770(7) 0.030(3) Uani 1 1 d . . . . .
H20A H 0.5060 0.0648 0.1237 0.036 Uiso 1 1 calc R U . . .
H20B H 0.6060 0.0677 0.1766 0.036 Uiso 1 1 calc R U . . .
C21 C 0.5892(8) 0.1890(8) 0.1631(7) 0.031(3) Uani 1 1 d . . . . .
H21A H 0.5354 0.2233 0.1563 0.037 Uiso 1 1 calc R U . . .
H21B H 0.6318 0.2330 0.2184 0.037 Uiso 1 1 calc R U . . .
C22 C 0.6419(7) 0.1548(8) 0.0770(7) 0.028(3) Uani 1 1 d . . . . .
C23 C 0.5961(7) 0.1275(8) -0.0116(7) 0.028(3) Uani 1 1 d . . . . .
H23 H 0.5310 0.1369 -0.0177 0.034 Uiso 1 1 calc R U . . .
C24 C 0.6453(7) 0.0863(8) -0.0922(7) 0.026(2) Uani 1 1 d . . . . .
H24 H 0.6127 0.0674 -0.1520 0.031 Uiso 1 1 calc R U . . .
C25 C 0.7374(8) 0.0733(9) -0.0856(7) 0.031(3) Uani 1 1 d . . . . .
C26 C 0.7891(8) 0.1024(10) 0.0022(8) 0.043(3) Uani 1 1 d . . . . .
H26 H 0.8549 0.0951 0.0068 0.052 Uiso 1 1 calc R U . . .
C27 C 0.7404(8) 0.1417(10) 0.0806(8) 0.044(3) Uani 1 1 d . . . . .
H27 H 0.7742 0.1612 0.1400 0.053 Uiso 1 1 calc R U . . .
C28 C 0.2780(7) 0.2249(8) 0.3915(7) 0.028(3) Uani 1 1 d . . . . .
C33 C -0.1309(10) 0.1671(11) 0.4323(12) 0.030(4) Uani 0.7 1 d . U P C 1
H33 H -0.1609 0.1344 0.4616 0.036 Uiso 0.7 1 calc R U P C 1
C32 C -0.0318(13) 0.1858(14) 0.4427(14) 0.050(5) Uani 0.7 1 d . U P C 1
H32 H 0.0072 0.1617 0.4755 0.060 Uiso 0.7 1 calc R U P C 1
C37 C 0.5610(7) 0.3222(8) 0.5986(7) 0.025(2) Uani 1 1 d . . . . .
C38 C 0.6234(7) 0.3049(8) 0.6668(6) 0.024(2) Uani 1 1 d . . . . .
H38A H 0.6868 0.2925 0.6438 0.028 Uiso 1 1 calc R U . . .
H38B H 0.5968 0.2476 0.6693 0.028 Uiso 1 1 calc R U . . .
C39 C 0.6342(8) 0.3866(8) 0.7654(7) 0.034(3) Uani 1 1 d . . . . .
H39A H 0.6589 0.4445 0.7631 0.041 Uiso 1 1 calc R U . . .
H39B H 0.5713 0.3974 0.7899 0.041 Uiso 1 1 calc R U . . .
C40 C 0.6998(7) 0.3680(8) 0.8304(6) 0.027(2) Uani 1 1 d . . . . .
C41 C 0.6682(8) 0.3411(9) 0.8939(7) 0.038(3) Uani 1 1 d . . . . .
H41 H 0.6019 0.3343 0.8971 0.045 Uiso 1 1 calc R U . . .
C42 C 0.7282(8) 0.3232(9) 0.9541(8) 0.041(3) Uani 1 1 d . . . . .
H42 H 0.7029 0.3058 0.9980 0.049 Uiso 1 1 calc R U . . .
C43 C 0.8230(8) 0.3307(9) 0.9500(7) 0.035(3) Uani 1 1 d . . . . .
C44 C 0.8597(8) 0.3581(9) 0.8863(7) 0.040(3) Uani 1 1 d . . . . .
H44 H 0.9261 0.3631 0.8824 0.048 Uiso 1 1 calc R U . . .
C45 C 0.7965(7) 0.3780(9) 0.8283(8) 0.035(3) Uani 1 1 d . . . . .
H45 H 0.8210 0.3989 0.7866 0.042 Uiso 1 1 calc R U . . .
C46 C 0.6588(7) 0.4334(8) 0.4758(7) 0.024(2) Uani 1 1 d . . . . .
C47 C 0.7572(7) 0.4758(8) 0.5177(8) 0.028(2) Uani 1 1 d . . . . .
H47A H 0.7590 0.5454 0.5453 0.033 Uiso 1 1 calc R U . . .
H47B H 0.8014 0.4539 0.4683 0.033 Uiso 1 1 calc R U . . .
C48 C 0.7879(8) 0.4476(9) 0.5927(8) 0.040(3) Uani 1 1 d . . . . .
H48A H 0.7382 0.4621 0.6366 0.048 Uiso 1 1 calc R U . . .
H48B H 0.7914 0.3785 0.5626 0.048 Uiso 1 1 calc R U . . .
C49 C 0.8795(8) 0.4930(8) 0.6476(7) 0.034(3) Uani 1 1 d . . . . .
C50 C 0.9645(8) 0.4652(8) 0.6106(8) 0.039(3) Uani 1 1 d . . . . .
H50 H 0.9640 0.4175 0.5479 0.046 Uiso 1 1 calc R U . . .
C51 C 1.0507(9) 0.5055(10) 0.6633(9) 0.051(4) Uani 1 1 d . . . . .
H51 H 1.1084 0.4875 0.6357 0.061 Uiso 1 1 calc R U . . .
C52 C 1.0520(9) 0.5708(10) 0.7545(8) 0.046(3) Uani 1 1 d . . . . .
C53 C 0.9702(8) 0.6021(9) 0.7940(8) 0.043(3) Uani 1 1 d . . . . .
H53 H 0.9713 0.6497 0.8568 0.052 Uiso 1 1 calc R U . . .
C54 C 0.8857(8) 0.5625(9) 0.7396(8) 0.041(3) Uani 1 1 d . . . . .
H54 H 0.8285 0.5842 0.7667 0.049 Uiso 1 1 calc R U . . .
O1Z O 0.6219(4) 0.0757(5) 0.4346(5) 0.0265(17) Uani 1 1 d . . . . .
H1Z1 H 0.6507 0.0695 0.3805 0.032 Uiso 1 1 calc R U . . .
H1Z2 H 0.6596 0.0778 0.4864 0.032 Uiso 1 1 calc R U . . .
O2Z O 0.3360(5) 0.3838(5) 0.5741(4) 0.0264(17) Uani 1 1 d . . . . .
H2Z1 H 0.2923 0.3343 0.5690 0.032 Uiso 1 1 calc R U . . .
H2Z2 H 0.3358 0.4452 0.6247 0.032 Uiso 1 1 calc R U . . .
O3Z O 0.4432(7) 0.4008(6) 0.3210(5) 0.053(3) Uani 1 1 d . . . . .
H3Z1 H 0.4538 0.3575 0.2589 0.063 Uiso 1 1 calc R U . . .
H3Z2 H 0.4279 0.4627 0.3347 0.063 Uiso 1 1 calc R U . . .
C104 C 0.0090(10) -0.1274(10) 0.3481(10) 0.007(3) Uiso 0.5 1 d D . P A 2
C109 C 0.0012(12) -0.2264(12) 0.3142(12) 0.022(4) Uiso 0.5 1 d D . P A 2
H109 H 0.0544 -0.2609 0.2913 0.026 Uiso 0.5 1 calc R U P A 2
C102 C 0.1903(14) -0.1192(16) 0.3366(14) 0.017(5) Uiso 0.5 1 d . . P A 2
H10C H 0.1962 -0.1561 0.3720 0.021 Uiso 0.5 1 calc R U P A 2
H10D H 0.1926 -0.1622 0.2694 0.021 Uiso 0.5 1 calc R U P A 2
C3 C 0.1308(18) -0.125(2) 0.4038(18) 0.051(7) Uiso 0.5 1 d . . P A 1
H3A H 0.1377 -0.0731 0.4684 0.061 Uiso 0.5 1 calc R U P A 1
H3B H 0.1703 -0.1750 0.4027 0.061 Uiso 0.5 1 calc R U P A 1
C105 C -0.0715(12) -0.0786(16) 0.3816(14) 0.029(5) Uiso 0.5 1 d D . P A 2
H105 H -0.0684 -0.0129 0.4003 0.035 Uiso 0.5 1 calc R U P A 2
C106 C -0.1562(18) -0.1240(19) 0.388(2) 0.039(9) Uiso 0.5 1 d D . P A 2
H106 H -0.2063 -0.0885 0.4193 0.047 Uiso 0.5 1 calc R U P A 2
C107 C -0.1647(16) -0.2239(17) 0.348(2) 0.027(9) Uiso 0.5 1 d D . P A 2
C108 C -0.0851(11) -0.2741(14) 0.3140(12) 0.017(4) Uiso 0.5 1 d D . P A 2
H108 H -0.0896 -0.3406 0.2910 0.020 Uiso 0.5 1 calc R U P A 2
C31 C 0.0086(10) 0.2410(10) 0.4037(11) 0.027(4) Uani 0.7 1 d . U P C 1
C30 C 0.1133(10) 0.2703(12) 0.4281(14) 0.040(4) Uani 0.7 1 d . U P C 1
H30A H 0.1267 0.3012 0.4970 0.048 Uiso 0.7 1 calc R U P C 1
H30B H 0.1306 0.3174 0.4062 0.048 Uiso 0.7 1 calc R U P C 1
C36 C -0.0506(8) 0.2762(8) 0.3508(8) 0.049(3) Uani 1 1 d D . . . .
H36 H -0.0239 0.3075 0.3185 0.058 Uiso 1 1 calc R U . C 1
C35 C -0.1462(7) 0.2618(7) 0.3504(7) 0.030(3) Uani 1 1 d D . . . .
H35 H -0.1857 0.2982 0.3323 0.037 Uiso 1 1 calc R U . . .
C34 C -0.1871(7) 0.2004(8) 0.3735(8) 0.033(3) Uani 1 1 d D U . . .
C29 C 0.1752(8) 0.1889(10) 0.3858(11) 0.065(13) Uani 0.7 1 d . . P C 1
H29A H 0.1517 0.1481 0.3196 0.078 Uiso 0.7 1 calc R U P C 1
H29B H 0.1713 0.1504 0.4196 0.078 Uiso 0.7 1 calc R U P C 1
C233 C -0.1291(15) 0.1344(19) 0.374(3) 0.050(7) Uiso 0.3 1 d D . P C 2
H233 H -0.1564 0.0751 0.3650 0.060 Uiso 0.3 1 calc R U P C 2
C230 C 0.1183(13) 0.245(2) 0.380(3) 0.039(11) Uiso 0.3 1 d D . P C 2
H23A H 0.1378 0.2601 0.3297 0.047 Uiso 0.3 1 calc R U P C 2
H23B H 0.1281 0.3039 0.4390 0.047 Uiso 0.3 1 calc R U P C 2
C232 C -0.0309(13) 0.152(2) 0.386(3) 0.050(7) Uiso 0.3 1 d D . P C 2
H232 H 0.0072 0.1216 0.4130 0.060 Uiso 0.3 1 calc R U P C 2
C231 C 0.0099(13) 0.216(2) 0.360(3) 0.050(7) Uiso 0.3 1 d D . P C 2
C229 C 0.1752(8) 0.1889(10) 0.3858(11) 0.038(18) Uiso 0.3 1 d . . P C 2
H22A H 0.1621 0.1264 0.3306 0.046 Uiso 0.3 1 calc R U P C 2
H22B H 0.1650 0.1810 0.4422 0.046 Uiso 0.3 1 calc R U P C 2

loop_
_atom_site_aniso_label
_atom_site_aniso_U_11
_atom_site_aniso_U_22
_atom_site_aniso_U_33
_atom_site_aniso_U_23
_atom_site_aniso_U_13
_atom_site_aniso_U_12
Ce1 0.0122(3) 0.0123(3) 0.0205(3) 0.0100(3) -0.0002(2) -0.0002(2)
O1 0.022(3) 0.027(4) 0.025(4) 0.011(3) -0.001(3) -0.011(3)
C1 0.013(5) 0.027(7) 0.031(6) 0.005(5) 0.003(4) -0.008(5)
Ce2 0.0192(3) 0.0116(3) 0.0197(3) 0.0101(3) -0.0018(2) 0.0005(2)
O2 0.021(3) 0.020(4) 0.031(4) 0.015(3) 0.003(3) 0.000(3)
O3 0.019(3) 0.015(4) 0.051(5) 0.019(4) 0.007(3) -0.002(3)
O4 0.014(3) 0.027(4) 0.026(4) 0.013(3) 0.007(3) 0.013(3)
O5 0.015(3) 0.008(4) 0.022(3) 0.004(3) 0.001(3) 0.000(3)
O6 0.088(7) 0.067(7) 0.027(4) 0.025(5) 0.002(5) -0.016(6)
O7 0.024(4) 0.029(4) 0.033(4) 0.024(4) 0.004(3) 0.002(3)
O8 0.044(5) 0.027(5) 0.035(4) 0.009(4) 0.011(4) 0.002(4)
O9 0.032(4) 0.073(7) 0.028(4) 0.029(4) -0.001(3) 0.004(4)
O10 0.018(3) 0.019(4) 0.027(4) 0.010(3) -0.004(3) 0.006(3)
C10 0.015(5) 0.011(5) 0.024(5) 0.005(4) 0.002(4) -0.007(4)
O11 0.030(4) 0.029(5) 0.042(4) 0.018(4) -0.007(3) 0.004(4)
C11 0.024(5) 0.034(7) 0.027(5) 0.014(5) 0.006(4) 0.006(5)
O12 0.018(3) 0.027(5) 0.068(5) 0.028(5) 0.017(4) 0.009(3)
C12 0.054(8) 0.068(10) 0.032(6) 0.031(7) 0.012(6) 0.032(7)
O13 0.022(3) 0.015(4) 0.027(4) 0.010(3) -0.011(3) -0.008(3)
C13 0.035(7) 0.062(10) 0.041(7) 0.029(7) 0.009(6) 0.018(7)
O14 0.024(4) 0.029(5) 0.021(3) 0.017(3) -0.007(3) 0.001(3)
C14 0.044(7) 0.076(12) 0.039(7) 0.020(8) 0.012(6) 0.013(8)
O15 0.051(5) 0.070(7) 0.038(5) 0.034(5) -0.016(4) 0.001(5)
C15 0.069(9) 0.054(10) 0.038(7) 0.015(7) 0.004(7) -0.006(8)
O16 0.029(4) 0.020(5) 0.049(5) 0.019(4) 0.014(3) 0.013(3)
C16 0.037(6) 0.054(9) 0.019(6) 0.000(6) 0.000(5) 0.005(6)
O17 0.016(3) 0.016(4) 0.040(4) 0.017(3) 0.010(3) 0.005(3)
C17 0.048(7) 0.047(9) 0.042(7) 0.015(7) 0.008(6) 0.004(7)
O18 0.038(5) 0.107(9) 0.041(5) 0.025(6) -0.011(4) 0.014(5)
C18 0.047(7) 0.058(10) 0.015(6) -0.007(6) -0.001(5) 0.026(7)
C19 0.013(4) 0.022(6) 0.018(5) 0.006(5) 0.001(4) 0.001(4)
C20 0.049(7) 0.019(6) 0.026(5) 0.012(5) 0.017(5) 0.002(5)
C21 0.051(7) 0.022(6) 0.021(5) 0.012(5) 0.006(5) 0.000(5)
C22 0.026(5) 0.028(7) 0.031(6) 0.016(5) 0.003(5) -0.007(5)
C23 0.030(6) 0.032(7) 0.029(6) 0.019(5) 0.002(5) -0.001(5)
C24 0.032(6) 0.026(6) 0.017(5) 0.009(5) -0.001(4) 0.000(5)
C25 0.037(6) 0.041(8) 0.023(5) 0.019(5) 0.014(5) 0.003(6)
C26 0.021(5) 0.084(11) 0.038(7) 0.039(7) 0.009(5) 0.003(6)
C27 0.038(6) 0.073(10) 0.025(6) 0.027(7) 0.000(5) -0.002(7)
C28 0.027(6) 0.021(6) 0.031(6) 0.008(5) -0.001(5) 0.009(5)
C33 0.021(6) 0.024(7) 0.046(7) 0.017(6) 0.004(6) 0.013(6)
C32 0.047(8) 0.043(9) 0.059(9) 0.019(7) 0.011(7) 0.020(7)
C37 0.024(5) 0.029(7) 0.033(6) 0.024(5) 0.007(5) 0.003(5)
C38 0.018(5) 0.030(6) 0.029(5) 0.019(5) -0.003(4) -0.005(5)
C39 0.045(7) 0.030(7) 0.029(6) 0.017(5) -0.007(5) 0.000(6)
C40 0.029(5) 0.032(7) 0.020(5) 0.013(5) -0.002(4) 0.000(5)
C41 0.024(6) 0.056(9) 0.031(6) 0.022(6) -0.008(5) -0.011(6)
C42 0.038(7) 0.058(9) 0.041(7) 0.037(7) -0.001(5) -0.009(6)
C43 0.033(6) 0.046(8) 0.021(5) 0.010(5) -0.006(5) 0.004(6)
C44 0.035(6) 0.059(9) 0.029(6) 0.024(6) -0.002(5) -0.001(6)
C45 0.023(5) 0.050(8) 0.041(6) 0.027(6) 0.000(5) 0.011(5)
C46 0.022(5) 0.032(7) 0.028(6) 0.020(5) 0.008(4) 0.006(5)
C47 0.025(5) 0.016(6) 0.047(7) 0.018(5) 0.006(5) 0.003(5)
C48 0.046(7) 0.037(8) 0.036(6) 0.018(6) -0.013(6) -0.015(6)
C49 0.048(7) 0.025(7) 0.035(6) 0.022(6) -0.012(6) -0.009(6)
C50 0.050(7) 0.026(7) 0.035(6) 0.011(6) -0.008(6) 0.011(6)
C51 0.040(7) 0.061(10) 0.053(8) 0.025(8) 0.006(6) 0.023(7)
C52 0.041(7) 0.062(10) 0.036(7) 0.022(7) -0.003(6) 0.015(7)
C53 0.034(6) 0.049(9) 0.033(6) 0.007(6) -0.002(5) 0.014(6)
C54 0.040(7) 0.062(9) 0.032(6) 0.029(7) 0.017(5) 0.023(6)
O1Z 0.019(3) 0.039(5) 0.028(4) 0.023(4) -0.002(3) -0.002(3)
O2Z 0.033(4) 0.018(4) 0.029(4) 0.013(3) 0.001(3) -0.009(3)
O3Z 0.112(8) 0.020(5) 0.027(4) 0.015(4) -0.022(5) -0.009(5)
C31 0.020(6) 0.010(7) 0.036(7) -0.003(5) 0.011(6) 0.003(5)
C30 0.020(6) 0.025(8) 0.053(8) -0.002(6) 0.014(6) 0.001(6)
C36 0.043(7) 0.041(8) 0.072(9) 0.035(8) 0.010(7) -0.002(6)
C35 0.022(5) 0.020(6) 0.050(7) 0.018(6) -0.003(5) -0.007(5)
C34 0.013(4) 0.023(6) 0.063(6) 0.018(5) 0.013(4) 0.002(4)
C29 0.016(9) 0.07(2) 0.13(3) 0.062(18) -0.009(10) -0.002(9)

loop_
_atom_type_symbol
_atom_type_description
_atom_type_scat_dispersion_real
_atom_type_scat_dispersion_imag
_atom_type_scat_source
C C 0.0033 0.0016 'International Tables Vol C Tables 4.2.6.8 and 6.1.1.4'
H H 0.0000 0.0000 'International Tables Vol C Tables 4.2.6.8 and 6.1.1.4'
O O 0.0106 0.0060 'International Tables Vol C Tables 4.2.6.8 and 6.1.1.4'
Ce Ce -0.2486 2.6331 'International Tables Vol C Tables 4.2.6.8 and 6.1.1.4'

loop_
_geom_angle_atom_site_label_1
_geom_angle_atom_site_label_2
_geom_angle_atom_site_label_3
_geom_angle
_geom_angle_site_symmetry_1
_geom_angle_site_symmetry_3
O1 Ce1 O5 128.4(2) . .
O2 Ce1 O1 50.1(2) . .
O2 Ce1 O4 69.7(2) . .
O2 Ce1 O5 81.58(18) . .
O4 Ce1 O1 113.5(2) . .
O4 Ce1 O5 49.58(19) . .
O5 Ce1 O1 79.2(2) 2_656 .
O5 Ce1 O2 70.5(2) 2_656 .
O5 Ce1 O4 107.6(2) 2_656 .
O5 Ce1 O5 66.8(2) 2_656 .
O5 Ce1 O13 136.82(19) 2_656 .
O5 Ce1 O1Z 68.7(2) 2_656 .
O7 Ce1 O1 73.4(2) . .
O7 Ce1 O2 122.8(2) . .
O7 Ce1 O4 158.6(2) . .
O7 Ce1 O5 93.4(2) . 2_656
O7 Ce1 O5 142.8(2) . .
O7 Ce1 O10 84.0(2) . .
O7 Ce1 O13 90.6(2) . .
O7 Ce1 O1Z 70.3(2) . .
O10 Ce1 O1 75.3(2) . .
O10 Ce1 O2 89.2(2) . .
O10 Ce1 O4 78.7(2) . .
O10 Ce1 O5 127.5(2) . .
O10 Ce1 O5 154.1(2) . 2_656
O10 Ce1 O13 69.1(2) . .
O10 Ce1 O1Z 133.0(2) . .
O13 Ce1 O1 142.3(2) . .
O13 Ce1 O2 138.5(2) . .
O13 Ce1 O4 71.6(2) . .
O13 Ce1 O5 84.60(19) . .
O13 Ce1 O1Z 72.5(2) . .
O1Z Ce1 O1 129.0(2) . .
O1Z Ce1 O2 137.8(2) . .
O1Z Ce1 O4 113.44(19) . .
O1Z Ce1 O5 73.1(2) . .
C1 O1 Ce1 94.1(5) . .
O1 C1 C2 116.3(12) . .
O1 C1 C102 122.5(11) . .
O2 C1 O1 119.1(8) . .
O2 C1 C2 122.7(13) . .
O2 C1 C102 117.5(12) . .
O8 Ce2 O10 71.5(2) . .
O8 Ce2 O11 76.6(3) . .
O8 Ce2 O13 80.1(2) . .
O8 Ce2 O14 122.9(2) . .
O8 Ce2 O16 68.8(2) . .
O8 Ce2 O17 145.8(2) . 2_666
O8 Ce2 O17 107.4(2) . .
O8 Ce2 O2Z 135.0(2) . .
O8 Ce2 O3Z 74.8(3) . .
O11 Ce2 O10 49.2(2) . .
O11 Ce2 O13 112.5(2) . .
O11 Ce2 O14 141.4(2) . .
O11 Ce2 O16 144.2(2) . .
O11 Ce2 O17 142.5(2) . .
O11 Ce2 O2Z 72.6(2) . .
O11 Ce2 O3Z 74.3(3) . .
O13 Ce2 O10 63.38(18) . .
O13 Ce2 O14 50.1(2) . .
O13 Ce2 O16 70.7(2) . .
O13 Ce2 O17 104.82(19) . .
O13 Ce2 O2Z 82.3(2) . .
O14 Ce2 O10 101.80(19) . .
O14 Ce2 O16 69.6(2) . .
O14 Ce2 O17 68.6(2) . .
O16 Ce2 O10 122.9(2) . .
O16 Ce2 O17 48.2(2) . .
O17 Ce2 O10 123.8(2) 2_666 .
O17 Ce2 O10 168.19(18) . .
O17 Ce2 O11 91.5(2) 2_666 .
O17 Ce2 O13 133.6(2) 2_666 .
O17 Ce2 O14 86.2(2) 2_666 .
O17 Ce2 O16 112.1(2) 2_666 .
O17 Ce2 O17 63.9(2) 2_666 .
O17 Ce2 O2Z 67.3(2) 2_666 .
O17 Ce2 O3Z 71.1(3) 2_666 .
O2Z Ce2 O10 63.6(2) . .
O2Z Ce2 O14 71.0(2) . .
O2Z Ce2 O16 140.5(2) . .
O2Z Ce2 O17 117.1(2) . .
O3Z Ce2 O10 118.9(2) . .
O3Z Ce2 O13 151.7(3) . .
O3Z Ce2 O14 139.3(2) . .
O3Z Ce2 O16 87.8(3) . .
O3Z Ce2 O17 71.1(2) . .
O3Z Ce2 O2Z 125.1(3) . .
C1 O2 Ce1 96.6(6) . .
C1 C2 H2A 109.4 . .
C1 C2 H2B 109.4 . .
C1 C2 C3 111.2(19) . .
H2A C2 H2B 108.0 . .
C3 C2 H2A 109.4 . .
C3 C2 H2B 109.4 . .
C7 O3 H3 109.5 . .
H10A C103 H10B 107.1 . .
C104 C103 H10A 107.6 . .
C104 C103 H10B 107.6 . .
C104 C103 C102 118.8(18) . .
C102 C103 H10A 107.6 . .
C102 C103 H10B 107.6 . .
C10 O4 Ce1 95.9(6) . .
C5 C4 C3 119.0(17) . .
C9 C4 C5 121.2(13) . .
C9 C4 C3 118.7(17) . .
Ce1 O5 Ce1 113.2(2) 2_656 .
C10 O5 Ce1 94.0(5) . .
C10 O5 Ce1 132.7(6) . 2_656
C4 C5 H5 120.8 . .
C4 C5 C6 118.4(13) . .
C6 C5 H5 120.8 . .
C16 O6 H6H 109.5 . .
C5 C6 H6 120.3 . .
C7 C6 C5 119.5(13) . .
C7 C6 H6 120.3 . .
C19 O7 Ce1 130.2(7) . .
O3 C7 C6 123.1(15) . .
O3 C7 C8 115.8(15) . .
C8 C7 C6 121.1(13) . .
C19 O8 Ce2 154.5(7) . .
C7 C8 H8 120.5 . .
C9 C8 C7 119.0(13) . .
C9 C8 H8 120.5 . .
C25 O9 H9 109.5 . .
C4 C9 H9A 119.9 . .
C8 C9 C4 120.3(13) . .
C8 C9 H9A 119.8 . .
Ce1 O10 Ce2 106.4(2) . .
C28 O10 Ce1 154.8(7) . .
C28 O10 Ce2 86.8(6) . .
O4 C10 C11 120.2(9) . .
O5 C10 O4 120.4(8) . .
O5 C10 C11 119.4(8) . .
C28 O11 Ce2 99.9(6) . .
C10 C11 H11A 108.8 . .
C10 C11 H11B 108.8 . .
C10 C11 C12 113.6(9) . .
H11A C11 H11B 107.7 . .
C12 C11 H11A 108.8 . .
C12 C11 H11B 108.8 . .
C34 O12 H12 109.5 . .
C11 C12 H12A 108.6 . .
C11 C12 H12B 108.6 . .
H12A C12 H12B 107.6 . .
C13 C12 C11 114.6(9) . .
C13 C12 H12A 108.6 . .
C13 C12 H12B 108.6 . .
Ce1 O13 Ce2 109.9(2) . .
C37 O13 Ce1 149.6(6) . .
C37 O13 Ce2 95.4(5) . .
C14 C13 C12 121.2(13) . .
C18 C13 C12 118.5(12) . .
C18 C13 C14 120.1(12) . .
C37 O14 Ce2 94.4(6) . .
C13 C14 H14 120.4 . .
C13 C14 C15 119.3(15) . .
C15 C14 H14 120.4 . .
C43 O15 H15H 109.5 . .
C14 C15 H15 118.7 . .
C14 C15 C16 122.7(14) . .
C16 C15 H15 118.7 . .
C46 O16 Ce2 95.5(6) . .
O6 C16 C15 117.9(11) . .
O6 C16 C17 123.3(13) . .
C15 C16 C17 118.7(11) . .
Ce2 O17 Ce2 116.1(2) 2_666 .
C46 O17 Ce2 93.5(6) . .
C46 O17 Ce2 148.0(6) . 2_666
C16 C17 H17 121.6 . .
C16 C17 C18 116.8(13) . .
C18 C17 H17 121.6 . .
C52 O18 H18H 109.5 . .
C13 C18 C17 122.4(12) . .
C13 C18 H18 118.8 . .
C17 C18 H18 118.8 . .
O7 C19 C20 118.0(9) . .
O8 C19 O7 123.3(9) . .
O8 C19 C20 118.7(9) . .
C19 C20 H20A 108.9 . .
C19 C20 H20B 108.9 . .
C19 C20 C21 113.6(9) . .
H20A C20 H20B 107.7 . .
C21 C20 H20A 108.9 . .
C21 C20 H20B 108.9 . .
C20 C21 H21A 109.7 . .
C20 C21 H21B 109.7 . .
H21A C21 H21B 108.2 . .
C22 C21 C20 109.6(9) . .
C22 C21 H21A 109.7 . .
C22 C21 H21B 109.7 . .
C23 C22 C21 121.9(9) . .
C23 C22 C27 116.2(10) . .
C27 C22 C21 121.7(9) . .
C22 C23 H23 119.6 . .
C22 C23 C24 120.7(10) . .
C24 C23 H23 119.6 . .
C23 C24 H24 119.6 . .
C25 C24 C23 120.9(9) . .
C25 C24 H24 119.6 . .
O9 C25 C26 114.9(9) . .
C24 C25 O9 123.7(9) . .
C24 C25 C26 121.4(10) . .
C25 C26 H26 121.3 . .
C27 C26 C25 117.4(10) . .
C27 C26 H26 121.3 . .
C22 C27 H27 118.4 . .
C26 C27 C22 123.3(10) . .
C26 C27 H27 118.4 . .
O10 C28 C29 118.4(10) . .
O10 C28 C229 118.4(10) . .
O11 C28 O10 122.2(10) . .
O11 C28 C29 119.2(10) . .
O11 C28 C229 119.2(10) . .
C32 C33 H33 121.2 . .
C32 C33 C34 117.7(15) . .
C34 C33 H33 121.2 . .
C33 C32 H32 120.6 . .
C33 C32 C31 118.8(17) . .
C31 C32 H32 120.6 . .
O13 C37 C38 119.3(9) . .
O14 C37 O13 120.0(8) . .
O14 C37 C38 120.6(9) . .
C37 C38 H38A 108.8 . .
C37 C38 H38B 108.8 . .
C37 C38 C39 113.8(9) . .
H38A C38 H38B 107.7 . .
C39 C38 H38A 108.8 . .
C39 C38 H38B 108.8 . .
C38 C39 H39A 109.2 . .
C38 C39 H39B 109.2 . .
H39A C39 H39B 107.9 . .
C40 C39 C38 112.1(9) . .
C40 C39 H39A 109.2 . .
C40 C39 H39B 109.2 . .
C41 C40 C39 122.7(10) . .
C41 C40 C45 116.9(9) . .
C45 C40 C39 120.4(10) . .
C40 C41 H41 118.4 . .
C40 C41 C42 123.3(10) . .
C42 C41 H41 118.4 . .
C41 C42 H42 120.2 . .
C43 C42 C41 119.5(10) . .
C43 C42 H42 120.2 . .
O15 C43 C44 120.0(10) . .
C42 C43 O15 120.0(10) . .
C42 C43 C44 119.9(10) . .
C43 C44 H44 120.7 . .
C43 C44 C45 118.6(10) . .
C45 C44 H44 120.7 . .
C40 C45 C44 121.7(11) . .
C40 C45 H45 119.1 . .
C44 C45 H45 119.1 . .
O16 C46 O17 119.4(9) . .
O16 C46 C47 121.2(10) . .
O17 C46 C47 119.4(10) . .
C46 C47 H47A 109.6 . .
C46 C47 H47B 109.6 . .
C46 C47 C48 110.3(9) . .
H47A C47 H47B 108.1 . .
C48 C47 H47A 109.6 . .
C48 C47 H47B 109.6 . .
C47 C48 H48A 108.2 . .
C47 C48 H48B 108.2 . .
H48A C48 H48B 107.4 . .
C49 C48 C47 116.2(9) . .
C49 C48 H48A 108.2 . .
C49 C48 H48B 108.2 . .
C50 C49 C48 121.3(11) . .
C50 C49 C54 116.1(10) . .
C54 C49 C48 122.6(12) . .
C49 C50 H50 119.3 . .
C49 C50 C51 121.4(11) . .
C51 C50 H50 119.3 . .
C50 C51 H51 120.1 . .
C52 C51 C50 119.8(13) . .
C52 C51 H51 120.1 . .
C51 C52 O18 117.4(12) . .
C51 C52 C53 121.1(11) . .
C53 C52 O18 121.5(11) . .
C52 C53 H53 121.1 . .
C52 C53 C54 117.9(11) . .
C54 C53 H53 121.1 . .
C49 C54 H54 118.2 . .
C53 C54 C49 123.7(12) . .
C53 C54 H54 118.2 . .
Ce1 O1Z H1Z1 120.0 . .
Ce1 O1Z H1Z2 120.0 . .
H1Z1 O1Z H1Z2 120.0 . .
Ce2 O2Z H2Z1 120.0 . .
Ce2 O2Z H2Z2 120.0 . .
H2Z1 O2Z H2Z2 120.0 . .
Ce2 O3Z H3Z1 120.0 . .
Ce2 O3Z H3Z2 120.0 . .
H3Z1 O3Z H3Z2 120.0 . .
C109 C104 C103 123.9(15) . .
C105 C104 C103 117.9(16) . .
C105 C104 C109 118.1(16) . .
C104 C109 H109 119.8 . .
C108 C109 C104 120.4(17) . .
C108 C109 H109 119.8 . .
C1 C102 C103 106.1(17) . .
C1 C102 H10C 110.5 . .
C1 C102 H10D 110.5 . .
C103 C102 H10C 110.5 . .
C103 C102 H10D 110.5 . .
H10C C102 H10D 108.7 . .
C2 C3 C4 113(2) . .
C2 C3 H3A 109.0 . .
C2 C3 H3B 109.0 . .
C4 C3 H3A 109.0 . .
C4 C3 H3B 109.0 . .
H3A C3 H3B 107.8 . .
C104 C105 H105 118.8 . .
C104 C105 C106 122(2) . .
C106 C105 H105 118.8 . .
C105 C106 H106 120.9 . .
C105 C106 C107 118(3) . .
C107 C106 H106 120.9 . .
O3 C107 C106 121.6(18) . .
O3 C107 C108 118.5(19) . .
C108 C107 C106 120(2) . .
C109 C108 C107 121(2) . .
C109 C108 H108 119.7 . .
C107 C108 H108 119.7 . .
C32 C31 C30 116.8(16) . .
C32 C31 C36 121.1(13) . .
C36 C31 C30 121.9(15) . .
C31 C30 H30A 108.8 . .
C31 C30 H30B 108.8 . .
C31 C30 C29 113.7(13) . .
H30A C30 H30B 107.7 . .
C29 C30 H30A 108.8 . .
C29 C30 H30B 108.8 . .
C31 C36 H36 121.8 . .
C35 C36 C31 116.4(11) . .
C35 C36 H36 121.8 . .
C35 C36 C231 121.5(12) . .
C36 C35 H35 118.0 . .
C34 C35 C36 123.9(10) . .
C34 C35 H35 118.0 . .
O12 C34 C33 113.6(10) . .
C35 C34 O12 124.2(10) . .
C35 C34 C33 119.2(10) . .
C35 C34 C233 113.7(13) . .
C233 C34 O12 119.9(13) . .
C28 C29 H29A 109.4 . .
C28 C29 H29B 109.4 . .
C30 C29 C28 111.0(11) . .
C30 C29 H29A 109.4 . .
C30 C29 H29B 109.4 . .
H29A C29 H29B 108.0 . .
C34 C233 H233 119.3 . .
C34 C233 C232 121.5(18) . .
C232 C233 H233 119.3 . .
H23A C230 H23B 106.8 . .
C231 C230 H23A 107.2 . .
C231 C230 H23B 107.2 . .
C229 C230 H23A 107.2 . .
C229 C230 H23B 107.2 . .
C229 C230 C231 120(2) . .
C233 C232 H232 120.7 . .
C231 C232 C233 118.5(15) . .
C231 C232 H232 120.7 . .
C36 C231 C230 119.7(14) . .
C36 C231 C232 114.7(14) . .
C232 C231 C230 120.7(14) . .
C28 C229 H22A 109.3 . .
C28 C229 H22B 109.3 . .
C230 C229 C28 111.8(15) . .
C230 C229 H22A 109.3 . .
C230 C229 H22B 109.3 . .
H22A C229 H22B 107.9 . .

loop_
_geom_bond_atom_site_label_1
_geom_bond_atom_site_label_2
_geom_bond_distance
_geom_bond_site_symmetry_2
Ce1 O1 2.621(6) .
Ce1 O2 2.572(6) .
Ce1 O4 2.609(6) .
Ce1 O5 2.501(6) 2_656
Ce1 O5 2.650(6) .
Ce1 O7 2.405(6) .
Ce1 O10 2.425(6) .
Ce1 O13 2.510(6) .
Ce1 O1Z 2.517(7) .
O1 C1 1.281(12) .
C1 O2 1.273(11) .
C1 C2 1.51(3) .
C1 C102 1.48(2) .
Ce2 O8 2.371(8) .
Ce2 O10 2.757(7) .
Ce2 O11 2.494(7) .
Ce2 O13 2.563(6) .
Ce2 O14 2.610(5) .
Ce2 O16 2.646(7) .
Ce2 O17 2.671(6) .
Ce2 O17 2.459(7) 2_666
Ce2 O2Z 2.598(7) .
Ce2 O3Z 2.529(7) .
C2 H2A 0.9900 .
C2 H2B 0.9900 .
C2 C3 1.54(4) .
O3 H3 0.8400 .
O3 C7 1.303(17) .
O3 C107 1.40(3) .
C103 H10A 0.9900 .
C103 H10B 0.9900 .
C103 C104 1.48(3) .
C103 C102 1.53(3) .
O4 C10 1.273(11) .
C4 C5 1.389(16) .
C4 C9 1.377(16) .
C4 C3 1.60(3) .
O5 Ce1 2.501(6) 2_656
O5 C10 1.269(11) .
C5 H5 0.9500 .
C5 C6 1.392(15) .
O6 H6H 0.8400 .
O6 C16 1.355(13) .
C6 H6 0.9500 .
C6 C7 1.388(16) .
O7 C19 1.253(12) .
C7 C8 1.383(15) .
O8 C19 1.247(12) .
C8 H8 0.9500 .
C8 C9 1.373(15) .
O9 H9 0.8400 .
O9 C25 1.389(13) .
C9 H9A 0.9500 .
O10 C28 1.271(11) .
C10 C11 1.511(13) .
O11 C28 1.243(13) .
C11 H11A 0.9900 .
C11 H11B 0.9900 .
C11 C12 1.530(15) .
O12 H12 0.8400 .
O12 C34 1.375(11) .
C12 H12A 0.9900 .
C12 H12B 0.9900 .
C12 C13 1.511(15) .
O13 C37 1.288(12) .
C13 C14 1.366(19) .
C13 C18 1.359(19) .
O14 C37 1.239(12) .
C14 H14 0.9500 .
C14 C15 1.375(17) .
O15 H15H 0.8400 .
O15 C43 1.382(12) .
C15 H15 0.9500 .
C15 C16 1.384(19) .
O16 C46 1.243(13) .
C16 C17 1.414(17) .
O17 Ce2 2.459(7) 2_666
O17 C46 1.273(12) .
C17 H17 0.9500 .
C17 C18 1.421(16) .
O18 H18H 0.8400 .
O18 C52 1.395(14) .
C18 H18 0.9500 .
C19 C20 1.507(13) .
C20 H20A 0.9900 .
C20 H20B 0.9900 .
C20 C21 1.521(14) .
C21 H21A 0.9900 .
C21 H21B 0.9900 .
C21 C22 1.504(15) .
C22 C23 1.397(13) .
C22 C27 1.426(15) .
C23 H23 0.9500 .
C23 C24 1.409(14) .
C24 H24 0.9500 .
C24 C25 1.340(15) .
C25 C26 1.414(14) .
C26 H26 0.9500 .
C26 C27 1.378(16) .
C27 H27 0.9500 .
C28 C29 1.524(16) .
C28 C229 1.524(16) .
C33 H33 0.9500 .
C33 C32 1.41(2) .
C33 C34 1.490(18) .
C32 H32 0.9500 .
C32 C31 1.41(2) .
C37 C38 1.500(12) .
C38 H38A 0.9900 .
C38 H38B 0.9900 .
C38 C39 1.524(14) .
C39 H39A 0.9900 .
C39 H39B 0.9900 .
C39 C40 1.498(13) .
C40 C41 1.365(14) .
C40 C45 1.379(14) .
C41 H41 0.9500 .
C41 C42 1.386(14) .
C42 H42 0.9500 .
C42 C43 1.354(16) .
C43 C44 1.400(16) .
C44 H44 0.9500 .
C44 C45 1.405(14) .
C45 H45 0.9500 .
C46 C47 1.499(13) .
C47 H47A 0.9900 .
C47 H47B 0.9900 .
C47 C48 1.516(14) .
C48 H48A 0.9900 .
C48 H48B 0.9900 .
C48 C49 1.479(14) .
C49 C50 1.382(17) .
C49 C54 1.386(16) .
C50 H50 0.9500 .
C50 C51 1.391(16) .
C51 H51 0.9500 .
C51 C52 1.363(17) .
C52 C53 1.365(17) .
C53 H53 0.9500 .
C53 C54 1.380(15) .
C54 H54 0.9500 .
O1Z H1Z1 0.9500 .
O1Z H1Z2 0.9500 .
O2Z H2Z1 0.9500 .
O2Z H2Z2 0.9500 .
O3Z H3Z1 0.9500 .
O3Z H3Z2 0.9500 .
C104 C109 1.415(16) .
C104 C105 1.408(17) .
C109 H109 0.9500 .
C109 C108 1.409(16) .
C102 H10C 0.9900 .
C102 H10D 0.9900 .
C3 H3A 0.9900 .
C3 H3B 0.9900 .
C105 H105 0.9500 .
C105 C106 1.408(18) .
C106 H106 0.9500 .
C106 C107 1.419(18) .
C107 C108 1.410(17) .
C108 H108 0.9500 .
C31 C30 1.51(2) .
C31 C36 1.464(19) .
C30 H30A 0.9900 .
C30 H30B 0.9900 .
C30 C29 1.52(2) .
C36 H36 0.9500 .
C36 C35 1.365(14) .
C36 C231 1.371(13) .
C35 H35 0.9500 .
C35 C34 1.317(15) .
C34 C233 1.371(18) .
C29 H29A 0.9900 .
C29 H29B 0.9900 .
C233 H233 0.9500 .
C233 C232 1.393(17) .
C230 H23A 0.9900 .
C230 H23B 0.9900 .
C230 C231 1.56(2) .
C230 C229 1.26(3) .
C232 H232 0.9500 .
C232 C231 1.384(13) .
C229 H22A 0.9900 .
C229 H22B 0.9900 .

loop_
_geom_torsion_atom_site_label_1
_geom_torsion_atom_site_label_2
_geom_torsion_atom_site_label_3
_geom_torsion_atom_site_label_4
_geom_torsion
_geom_torsion_site_symmetry_1
Ce1 O1 C1 O2 1.8(11) .
Ce1 O1 C1 C2 166.6(16) .
Ce1 O1 C1 C102 -167.6(14) .
Ce1 O4 C10 O5 4.6(9) .
Ce1 O4 C10 C11 -177.6(8) .
Ce1 O5 C10 O4 -131.5(7) 2_656
Ce1 O5 C10 O4 -4.5(8) .
Ce1 O5 C10 C11 50.7(11) 2_656
Ce1 O5 C10 C11 177.7(8) .
Ce1 O7 C19 O8 -10.2(13) .
Ce1 O7 C19 C20 167.6(6) .
Ce1 O10 C28 O11 -109.4(16) .
Ce1 O10 C28 C29 76.4(19) .
Ce1 O10 C28 C229 76.4(19) .
Ce1 O13 C37 O14 -143.4(9) .
Ce1 O13 C37 C38 40.6(17) .
O1 C1 O2 Ce1 -1.8(11) .
O1 C1 C2 C3 172.6(19) .
O1 C1 C102 C103 -98.8(16) .
C1 C2 C3 C4 175.3(19) .
Ce2 O8 C19 O7 19(2) .
Ce2 O8 C19 C20 -159.2(12) .
Ce2 O10 C28 O11 13.6(10) .
Ce2 O10 C28 C29 -160.6(10) .
Ce2 O10 C28 C229 -160.6(10) .
Ce2 O11 C28 O10 -15.3(11) .
Ce2 O11 C28 C29 158.9(10) .
Ce2 O11 C28 C229 158.9(10) .
Ce2 O13 C37 O14 3.4(10) .
Ce2 O13 C37 C38 -172.6(8) .
Ce2 O14 C37 O13 -3.4(10) .
Ce2 O14 C37 C38 172.6(8) .
Ce2 O16 C46 O17 -18.8(10) .
Ce2 O16 C46 C47 159.7(8) .
Ce2 O17 C46 O16 177.4(7) 2_666
Ce2 O17 C46 O16 18.6(10) .
Ce2 O17 C46 C47 -1.2(18) 2_666
Ce2 O17 C46 C47 -160.0(8) .
O2 C1 C2 C3 -23(3) .
O2 C1 C102 C103 91.7(17) .
C2 C1 O2 Ce1 -165.7(17) .
O3 C7 C8 C9 -175(2) .
O3 C107 C108 C109 -178.7(18) .
C103 C104 C109 C108 178.2(16) .
C103 C104 C105 C106 -174(2) .
O4 C10 C11 C12 -0.3(14) .
C4 C5 C6 C7 7(4) .
O5 C10 C11 C12 177.5(9) .
C5 C4 C9 C8 5(4) .
C5 C4 C3 C2 -74(3) .
C5 C6 C7 O3 173(2) .
C5 C6 C7 C8 -7(4) .
O6 C16 C17 C18 174.7(12) .
C6 C7 C8 C9 6(4) .
O7 C19 C20 C21 -166.7(9) .
C7 C8 C9 C4 -5(4) .
O8 C19 C20 C21 11.2(13) .
O9 C25 C26 C27 -178.7(11) .
C9 C4 C5 C6 -6(4) .
C9 C4 C3 C2 117(3) .
O10 C28 C29 C30 124.9(14) .
O10 C28 C229 C230 155(2) .
C10 C11 C12 C13 177.2(11) .
O11 C28 C29 C30 -49.5(18) .
O11 C28 C229 C230 -20(3) .
C11 C12 C13 C14 119.0(14) .
C11 C12 C13 C18 -65.2(16) .
O12 C34 C233 C232 -172(3) .
C12 C13 C14 C15 173.7(12) .
C12 C13 C18 C17 -176.1(11) .
O13 C37 C38 C39 -159.8(9) .
C13 C14 C15 C16 2(2) .
O14 C37 C38 C39 24.2(14) .
C14 C13 C18 C17 -0.2(19) .
C14 C15 C16 O6 -177.1(13) .
C14 C15 C16 C17 -1(2) .
O15 C43 C44 C45 -177.4(11) .
C15 C16 C17 C18 -1.6(18) .
O16 C46 C47 C48 -62.5(14) .
C16 C17 C18 C13 2.1(18) .
O17 C46 C47 C48 116.0(11) .
O18 C52 C53 C54 -180.0(12) .
C18 C13 C14 C15 -2.0(19) .
C19 C20 C21 C22 174.5(8) .
C20 C21 C22 C23 87.6(13) .
C20 C21 C22 C27 -87.7(13) .
C21 C22 C23 C24 -173.2(10) .
C21 C22 C27 C26 173.8(12) .
C22 C23 C24 C25 -0.8(17) .
C23 C22 C27 C26 -1.7(19) .
C23 C24 C25 O9 179.4(10) .
C23 C24 C25 C26 -1.5(18) .
C24 C25 C26 C27 2.2(19) .
C25 C26 C27 C22 0(2) .
C27 C22 C23 C24 2.3(16) .
C33 C32 C31 C30 171.8(16) .
C33 C32 C31 C36 -2(3) .
C32 C33 C34 O12 -175.4(14) .
C32 C33 C34 C35 -14(2) .
C32 C31 C30 C29 69(2) .
C32 C31 C36 C35 7(2) .
C37 C38 C39 C40 -177.9(9) .
C38 C39 C40 C41 -102.2(13) .
C38 C39 C40 C45 78.0(13) .
C39 C40 C41 C42 179.6(12) .
C39 C40 C45 C44 -177.9(11) .
C40 C41 C42 C43 -1(2) .
C41 C40 C45 C44 2.3(18) .
C41 C42 C43 O15 179.1(12) .
C41 C42 C43 C44 1(2) .
C42 C43 C44 C45 0.5(19) .
C43 C44 C45 C40 -2.3(19) .
C45 C40 C41 C42 -0.6(19) .
C46 C47 C48 C49 -173.4(11) .
C47 C48 C49 C50 -76.0(15) .
C47 C48 C49 C54 106.7(13) .
C48 C49 C50 C51 -177.7(11) .
C48 C49 C54 C53 176.2(12) .
C49 C50 C51 C52 3(2) .
C50 C49 C54 C53 -1.3(17) .
C50 C51 C52 O18 178.4(12) .
C50 C51 C52 C53 -4(2) .
C51 C52 C53 C54 3(2) .
C52 C53 C54 C49 0(2) .
C54 C49 C50 C51 -0.2(17) .
C104 C103 C102 C1 -165.7(15) .
C104 C109 C108 C107 0(3) .
C104 C105 C106 C107 -9(4) .
C109 C104 C105 C106 5(3) .
C102 C1 O2 Ce1 168.1(12) .
C102 C103 C104 C109 -11(3) .
C102 C103 C104 C105 167.5(17) .
C3 C4 C5 C6 -174(2) .
C3 C4 C9 C8 173(2) .
C105 C104 C109 C108 0(2) .
C105 C106 C107 O3 -177(2) .
C105 C106 C107 C108 9(4) .
C106 C107 C108 C109 -5(4) .
C31 C30 C29 C28 165.5(14) .
C31 C36 C35 C34 -17.3(14) .
C30 C31 C36 C35 -166.2(13) .
C36 C31 C30 C29 -118.0(17) .
C36 C35 C34 O12 -179.7(10) .
C36 C35 C34 C33 21.1(14) .
C36 C35 C34 C233 -16.8(19) .
C35 C36 C231 C230 -168(2) .
C35 C36 C231 C232 -12(4) .
C35 C34 C233 C232 25(4) .
C34 C33 C32 C31 5(2) .
C34 C233 C232 C231 -27(5) .
C233 C232 C231 C36 20(5) .
C233 C232 C231 C230 175(3) .
C231 C36 C35 C34 12(2) .
C231 C230 C229 C28 172(3) .
C229 C230 C231 C36 -178(3) .
C229 C230 C231 C232 28(6) .

loop_
_platon_squeeze_void_nr
_platon_squeeze_void_average_x
_platon_squeeze_void_average_y
_platon_squeeze_void_average_z
_platon_squeeze_void_volume
_platon_squeeze_void_count_electrons
1 0.000 -0.003 0.000 655 474
